data_2209709
loop_
_publ_author_name
'Ke-Jian Li'
'Shu-Rong Ban'
'Xiao-Feng Cheng'
'Hong-Jun Liu'
'Wen-Bin Chen'

_publ_section_title
;
 1-Butyl-3-(4-chloro-1,3-benzothiazol-2-yl)urea monohydrate
;
_journal_coeditor_code XU2050
_journal_issue 7
_journal_name_full 'Acta Crystallographica Section E'
_journal_page_first o2755
_journal_page_last o2756
_journal_paper_doi 10.1107/S1600536806021118
_journal_volume 62
_journal_year 2006
_chemical_formula_iupac 'C12 H14 Cl N3 O S, H2 O'
_chemical_formula_moiety 'C12 H14 Cl N3 O S, H2 O'
_chemical_formula_sum 'C12 H16 Cl N3 O2 S'
_chemical_formula_weight 301.8
_chemical_name_systematic
;
1-Butyl-3-(4-chlorobenzo[<i>d</i>]thiazol-2-yl)urea hydrate
;
_space_group_IT_number 2
_symmetry_cell_setting triclinic
_symmetry_space_group_name_Hall '-P 1'
_symmetry_space_group_name_H-M 'P -1'
_atom_sites_solution_hydrogens geom
_atom_sites_solution_primary direct
_atom_sites_solution_secondary difmap
_cell_angle_alpha 96.568(4)
_cell_angle_beta 91.451(4)
_cell_angle_gamma 114.775(4)
_cell_formula_units_Z 2
_cell_length_a 7.0075(16)
_cell_length_b 7.6324(18)
_cell_length_c 14.826(3)
_cell_measurement_reflns_used 1660
_cell_measurement_temperature 293(2)
_cell_measurement_theta_max 25.0
_cell_measurement_theta_min 2.8
_cell_volume 712.9(3)
_computing_cell_refinement 'SAINT (Bruker, 1999)'
_computing_data_collection 'SMART (Bruker, 1998)'
_computing_data_reduction SAINT
_computing_molecular_graphics 'SHELXTL (Bruker, 1999)'
_computing_publication_material SHELXTL
_computing_structure_refinement 'SHELXL97 (Sheldrick, 1997)'
_computing_structure_solution 'SHELXS97 (Sheldrick, 1997)'
_diffrn_ambient_temperature 293(2)
_diffrn_measured_fraction_theta_full 0.99
_diffrn_measured_fraction_theta_max 0.99
_diffrn_measurement_device_type 'Bruker SMART 1000 CCD area-detector'
_diffrn_measurement_method '\f and \w scans'
_diffrn_radiation_monochromator graphite
_diffrn_radiation_source 'fine-focus sealed tube'
_diffrn_radiation_type MoK\a
_diffrn_radiation_wavelength 0.71073
_diffrn_reflns_av_R_equivalents 0.027
_diffrn_reflns_av_sigmaI/netI 0.042
_diffrn_reflns_limit_h_max 8
_diffrn_reflns_limit_h_min -6
_diffrn_reflns_limit_k_max 9
_diffrn_reflns_limit_k_min -9
_diffrn_reflns_limit_l_max 16
_diffrn_reflns_limit_l_min -17
_diffrn_reflns_number 3635
_diffrn_reflns_theta_full 25.0
_diffrn_reflns_theta_max 25.0
_diffrn_reflns_theta_min 2.8
_diffrn_standards_interval_count 0
_diffrn_standards_interval_time 0
_diffrn_standards_number 0
_exptl_absorpt_coefficient_mu 0.416
_exptl_absorpt_correction_T_max 0.921
_exptl_absorpt_correction_T_min 0.885
_exptl_absorpt_correction_type multi-scan
_exptl_absorpt_process_details '(SADABS; Sheldrick, 2002)'
_exptl_crystal_colour colourless
_exptl_crystal_density_diffrn 1.406
_exptl_crystal_density_method 'not measured'
_exptl_crystal_description Prism
_exptl_crystal_F_000 316
_exptl_crystal_size_max 0.30
_exptl_crystal_size_mid 0.26
_exptl_crystal_size_min 0.20
_refine_diff_density_max 0.34
_refine_diff_density_min -0.21
_refine_ls_extinction_method none
_refine_ls_goodness_of_fit_ref 1.024
_refine_ls_hydrogen_treatment constr
_refine_ls_matrix_type full
_refine_ls_number_parameters 173
_refine_ls_number_reflns 2507
_refine_ls_number_restraints 3
_refine_ls_restrained_S_all 1.023
_refine_ls_R_factor_all 0.051
_refine_ls_R_factor_gt 0.035
_refine_ls_shift/su_max 0.001
_refine_ls_shift/su_mean 0.000
_refine_ls_structure_factor_coef Fsqd
_refine_ls_weighting_details 'calc w=1/[\s^2^(Fo^2^)+(0.0458P)^2^+0.1733P] where P=(Fo^2^+2Fc^2^)/3'
_refine_ls_weighting_scheme calc
_refine_ls_wR_factor_gt 0.086
_refine_ls_wR_factor_ref 0.096
_reflns_number_gt 1939
_reflns_number_total 2507
_reflns_threshold_expression I>2\s(I)
_cod_data_source_file xu2050.cif
_cod_data_source_block I
_cod_database_code 2209709
_cod_database_fobs_code 2209709

loop_
_symmetry_equiv_pos_as_xyz
'x, y, z'
'-x, -y, -z'

loop_
_atom_site_type_symbol
_atom_site_label
_atom_site_fract_x
_atom_site_fract_y
_atom_site_fract_z
_atom_site_U_iso_or_equiv
_atom_site_adp_type
_atom_site_calc_flag
_atom_site_refinement_flags
_atom_site_occupancy
Cl Cl1 1.64422(9) 1.31310(10) 0.30212(4) 0.0601(2) Uani d . 1
S S1 0.85576(8) 0.87168(8) 0.17938(4) 0.04047(18) Uani d . 1
O O1 0.7215(2) 0.6745(2) 0.01314(10) 0.0467(4) Uani d . 1
N N1 1.2642(3) 1.0310(2) 0.16851(11) 0.0337(4) Uani d . 1
N N2 1.0790(3) 0.8288(2) 0.03696(11) 0.0368(4) Uani d . 1
H H2 1.1964 0.8539 0.0129 0.044 Uiso calc R 1
N N3 0.9211(3) 0.6183(3) -0.09393(12) 0.0420(4) Uani d . 1
H H3 1.0471 0.6459 -0.1091 0.050 Uiso calc R 1
C C1 1.3802(3) 1.2164(3) 0.32347(14) 0.0392(5) Uani d . 1
C C2 1.3225(4) 1.2626(3) 0.40802(15) 0.0470(6) Uani d . 1
H H2A 1.4255 1.3445 0.4534 0.056 Uiso calc R 1
C C3 1.1119(4) 1.1874(3) 0.42564(16) 0.0506(6) Uani d . 1
H H3A 1.0751 1.2195 0.4830 0.061 Uiso calc R 1
C C4 0.9565(4) 1.0664(3) 0.36005(15) 0.0469(6) Uani d . 1
H H4 0.8153 1.0169 0.3720 0.056 Uiso calc R 1
C C5 1.0162(3) 1.0197(3) 0.27484(14) 0.0371(5) Uani d . 1
C C6 1.2279(3) 1.0927(3) 0.25531(13) 0.0332(5) Uani d . 1
C C7 1.0856(3) 0.9153(3) 0.12350(13) 0.0323(5) Uani d . 1
C C8 0.8935(3) 0.7023(3) -0.01451(14) 0.0348(5) Uani d . 1
C C9 0.7433(3) 0.4812(3) -0.15551(14) 0.0408(5) Uani d . 1
H H9A 0.6423 0.5357 -0.1635 0.049 Uiso calc R 1
H H9B 0.6737 0.3615 -0.1294 0.049 Uiso calc R 1
C C10 0.8155(3) 0.4373(3) -0.24681(13) 0.0378(5) Uani d . 1
H H10A 0.8852 0.5578 -0.2724 0.045 Uiso calc R 1
H H10B 0.9179 0.3848 -0.2381 0.045 Uiso calc R 1
C C11 0.6375(4) 0.2946(3) -0.31352(15) 0.0440(5) Uani d . 1
H H11A 0.5363 0.3482 -0.3232 0.053 Uiso calc R 1
H H11B 0.5661 0.1749 -0.2876 0.053 Uiso calc R 1
C C12 0.7120(5) 0.2484(4) -0.40465(16) 0.0625(7) Uani d . 1
H H12A 0.7831 0.3664 -0.4307 0.094 Uiso calc R 1
H H12B 0.5928 0.1597 -0.4450 0.094 Uiso calc R 1
H H12C 0.8073 0.1898 -0.3959 0.094 Uiso calc R 1
O O2 0.6166(2) 0.2439(2) 0.06225(11) 0.0519(4) Uani d D 1
H H2B 0.5382 0.1697 0.0980 0.062 Uiso d RD 1
H H2C 0.5680 0.3147 0.0388 0.062 Uiso d RD 1

loop_
_atom_site_aniso_label
_atom_site_aniso_U_11
_atom_site_aniso_U_22
_atom_site_aniso_U_33
_atom_site_aniso_U_12
_atom_site_aniso_U_13
_atom_site_aniso_U_23
Cl1 0.0349(3) 0.0696(4) 0.0619(4) 0.0130(3) -0.0051(3) -0.0063(3)
S1 0.0276(3) 0.0475(3) 0.0426(3) 0.0124(3) 0.0072(2) 0.0049(2)
O1 0.0272(8) 0.0582(10) 0.0471(9) 0.0120(7) 0.0044(7) 0.0014(7)
N1 0.0289(9) 0.0346(9) 0.0361(9) 0.0122(8) 0.0035(7) 0.0040(7)
N2 0.0254(9) 0.0435(10) 0.0369(10) 0.0107(8) 0.0052(7) 0.0024(8)
N3 0.0289(9) 0.0481(11) 0.0402(10) 0.0105(8) 0.0015(8) -0.0038(8)
C1 0.0384(12) 0.0363(12) 0.0440(12) 0.0176(10) -0.0005(10) 0.0044(10)
C2 0.0592(16) 0.0419(13) 0.0393(12) 0.0223(12) -0.0037(11) 0.0010(10)
C3 0.0676(17) 0.0508(14) 0.0374(12) 0.0294(13) 0.0118(12) 0.0030(11)
C4 0.0464(13) 0.0519(14) 0.0470(13) 0.0236(12) 0.0155(11) 0.0114(11)
C5 0.0369(12) 0.0356(11) 0.0403(12) 0.0166(10) 0.0062(9) 0.0067(9)
C6 0.0356(11) 0.0323(11) 0.0350(11) 0.0170(9) 0.0034(9) 0.0065(9)
C7 0.0286(11) 0.0325(11) 0.0370(11) 0.0133(9) 0.0041(9) 0.0080(9)
C8 0.0298(11) 0.0337(11) 0.0386(12) 0.0105(9) 0.0003(9) 0.0083(9)
C9 0.0333(11) 0.0407(12) 0.0417(12) 0.0102(10) 0.0003(10) 0.0024(10)
C10 0.0374(12) 0.0370(12) 0.0409(12) 0.0172(10) 0.0041(10) 0.0072(10)
C11 0.0475(13) 0.0398(12) 0.0452(13) 0.0206(11) -0.0016(11) 0.0006(10)
C12 0.088(2) 0.0587(16) 0.0446(14) 0.0367(15) -0.0008(14) -0.0017(12)
O2 0.0388(9) 0.0689(11) 0.0585(10) 0.0293(8) 0.0168(8) 0.0206(8)

loop_
_atom_type_symbol
_atom_type_description
_atom_type_scat_dispersion_real
_atom_type_scat_dispersion_imag
_atom_type_scat_source
C C 0.0033 0.0016 'International Tables Vol C Tables 4.2.6.8 and 6.1.1.4'
H H 0.0000 0.0000 'International Tables Vol C Tables 4.2.6.8 and 6.1.1.4'
N N 0.0061 0.0033 'International Tables Vol C Tables 4.2.6.8 and 6.1.1.4'
O O 0.0106 0.0060 'International Tables Vol C Tables 4.2.6.8 and 6.1.1.4'
S S 0.1246 0.1234 'International Tables Vol C Tables 4.2.6.8 and 6.1.1.4'
Cl Cl 0.1484 0.1585 'International Tables Vol C Tables 4.2.6.8 and 6.1.1.4'

loop_
_geom_angle_atom_site_label_1
_geom_angle_atom_site_label_2
_geom_angle_atom_site_label_3
_geom_angle
C5 S1 C7 87.86(10)
C7 N1 C6 109.48(17)
C7 N2 C8 123.79(17)
C7 N2 H2 118.1
C8 N2 H2 118.1
C8 N3 C9 121.55(18)
C8 N3 H3 119.2
C9 N3 H3 119.2
C2 C1 C6 120.4(2)
C2 C1 Cl1 119.75(18)
C6 C1 Cl1 119.81(16)
C1 C2 C3 120.3(2)
C1 C2 H2A 119.9
C3 C2 H2A 119.9
C4 C3 C2 121.2(2)
C4 C3 H3A 119.4
C2 C3 H3A 119.4
C3 C4 C5 118.2(2)
C3 C4 H4 120.9
C5 C4 H4 120.9
C4 C5 C6 121.8(2)
C4 C5 S1 128.39(18)
C6 C5 S1 109.77(15)
N1 C6 C1 126.35(19)
N1 C6 C5 115.56(18)
C1 C6 C5 118.08(18)
N1 C7 N2 120.95(18)
N1 C7 S1 117.29(15)
N2 C7 S1 121.75(15)
O1 C8 N3 124.48(19)
O1 C8 N2 120.86(19)
N3 C8 N2 114.65(18)
N3 C9 C10 110.71(18)
N3 C9 H9A 109.5
C10 C9 H9A 109.5
N3 C9 H9B 109.5
C10 C9 H9B 109.5
H9A C9 H9B 108.1
C11 C10 C9 113.10(18)
C11 C10 H10A 109.0
C9 C10 H10A 109.0
C11 C10 H10B 109.0
C9 C10 H10B 109.0
H10A C10 H10B 107.8
C10 C11 C12 112.8(2)
C10 C11 H11A 109.0
C12 C11 H11A 109.0
C10 C11 H11B 109.0
C12 C11 H11B 109.0
H11A C11 H11B 107.8
C11 C12 H12A 109.5
C11 C12 H12B 109.5
H12A C12 H12B 109.5
C11 C12 H12C 109.5
H12A C12 H12C 109.5
H12B C12 H12C 109.5
H2B O2 H2C 115.8

loop_
_geom_bond_atom_site_label_1
_geom_bond_atom_site_label_2
_geom_bond_distance
_geom_bond_publ_flag
Cl1 C1 1.734(2) ?
S1 C5 1.741(2) y
S1 C7 1.753(2) y
O1 C8 1.223(2) y
N1 C6 1.386(2) y
N1 C7 1.300(3) y
N2 C7 1.365(3) y
N2 C8 1.391(3) y
N2 H2 0.8600 ?
N3 C8 1.333(3) y
N3 C9 1.453(3) y
N3 H3 0.8600 ?
C1 C2 1.379(3) ?
C1 C6 1.390(3) ?
C2 C3 1.386(3) ?
C2 H2A 0.9300 ?
C3 C4 1.372(3) ?
C3 H3A 0.9300 ?
C4 C5 1.395(3) ?
C4 H4 0.9300 ?
C5 C6 1.401(3) ?
C9 C10 1.508(3) ?
C9 H9A 0.9700 ?
C9 H9B 0.9700 ?
C10 C11 1.507(3) ?
C10 H10A 0.9700 ?
C10 H10B 0.9700 ?
C11 C12 1.518(3) ?
C11 H11A 0.9700 ?
C11 H11B 0.9700 ?
C12 H12A 0.9600 ?
C12 H12B 0.9600 ?
C12 H12C 0.9600 ?
O2 H2B 0.8525 ?
O2 H2C 0.8486 ?

loop_
_geom_hbond_atom_site_label_D
_geom_hbond_atom_site_label_H
_geom_hbond_atom_site_label_A
_geom_hbond_site_symmetry_A
_geom_hbond_distance_DH
_geom_hbond_distance_HA
_geom_hbond_distance_DA
_geom_hbond_angle_DHA
N2 H2 O2 2_765 0.86 2.05 2.826(2) 149
N3 H3 O2 2_765 0.86 2.21 2.962(2) 147
O2 H2B N1 1_445 0.85 2.13 2.939(2) 158
O2 H2C O1 2_665 0.85 2.19 2.918(2) 144

loop_
_geom_torsion_atom_site_label_1
_geom_torsion_atom_site_label_2
_geom_torsion_atom_site_label_3
_geom_torsion_atom_site_label_4
_geom_torsion
C6 C1 C2 C3 -0.6(3)
Cl1 C1 C2 C3 179.49(17)
C1 C2 C3 C4 -0.1(4)
C2 C3 C4 C5 0.4(3)
C3 C4 C5 C6 -0.1(3)
C3 C4 C5 S1 -179.91(17)
C7 S1 C5 C4 -178.6(2)
C7 S1 C5 C6 1.53(15)
C7 N1 C6 C1 179.51(19)
C7 N1 C6 C5 0.2(2)
C2 C1 C6 N1 -178.38(19)
Cl1 C1 C6 N1 1.6(3)
C2 C1 C6 C5 0.9(3)
Cl1 C1 C6 C5 -179.16(15)
C4 C5 C6 N1 178.76(18)
S1 C5 C6 N1 -1.4(2)
C4 C5 C6 C1 -0.6(3)
S1 C5 C6 C1 179.29(15)
C6 N1 C7 N2 -177.55(17)
C6 N1 C7 S1 1.1(2)
C8 N2 C7 N1 179.38(18)
C8 N2 C7 S1 0.8(3)
C5 S1 C7 N1 -1.58(17)
C5 S1 C7 N2 177.04(17)
C9 N3 C8 O1 -0.6(3)
C9 N3 C8 N2 179.55(17)
C7 N2 C8 O1 6.4(3)
C7 N2 C8 N3 -173.81(18)
C8 N3 C9 C10 169.40(19)
N3 C9 C10 C11 179.66(18)
C9 C10 C11 C12 -178.95(19)

loop_
_cod_related_entry_id
_cod_related_entry_database
_cod_related_entry_code
1 ChemSpider 21127839
